data_1518677
loop_
_publ_author_name
'Wu, Shangze'
'Zeng, Rong'
'Fu, Chunling'
'Yu, Yihua'
'Zhang, Xue'
'Ma, Shengming'

_publ_section_title
;
 Rhodium-catalyzed C--H functionalization-based approach to eight-membered
 lactams
;
_journal_issue 4
_journal_name_full 'Chem. Sci.'
_journal_page_first 2275
_journal_paper_doi 10.1039/C5SC00092K
_journal_volume 6
_journal_year 2015
_chemical_formula_moiety 'C18 H17 N O S, C H2 Cl2 '
_chemical_formula_sum 'C19 H19 Cl2 N O S'
_chemical_formula_weight 380.31
_chemical_name_systematic
; 
 ? 
;
_space_group_IT_number 14
_symmetry_cell_setting monoclinic
_symmetry_space_group_name_Hall '-P 2ybc'
_symmetry_space_group_name_H-M 'P 1 21/c 1'
_atom_sites_solution_hydrogens geom
_atom_sites_solution_primary direct
_atom_sites_solution_secondary difmap
_audit_creation_method SHELXL-97
_audit_update_record
;
2014-03-11 deposited with the CCDC.
2015-02-05 downloaded from the CCDC.
;
_cell_angle_alpha 90.00
_cell_angle_beta 94.892(15)
_cell_angle_gamma 90.00
_cell_formula_units_Z 4
_cell_length_a 9.4678(14)
_cell_length_b 22.465(3)
_cell_length_c 8.4857(14)
_cell_measurement_reflns_used 2167
_cell_measurement_temperature 170(2)
_cell_measurement_theta_max 29.4107
_cell_measurement_theta_min 2.8112
_cell_volume 1798.3(5)
_computing_cell_refinement 'CrysAlis PRO (Agilent Technologies, 2011)'
_computing_data_collection 'CrysAlis PRO'
_computing_data_reduction 'CrysAlis PRO'
_computing_molecular_graphics 'OLEX2 (Dolomanov et al., 2009)'
_computing_publication_material OLEX2
_computing_structure_refinement 'SHELXL-97 (Sheldrick, 2008)'
_computing_structure_solution 'SHELXS-97 (Sheldrick, 2008)'
_diffrn_ambient_temperature 170(2)
_diffrn_detector_area_resol_mean 10.3592
_diffrn_measured_fraction_theta_full 0.998
_diffrn_measured_fraction_theta_max 0.998
_diffrn_measurement_device_type 'Xcalibur, Atlas, Gemini ultra'
_diffrn_measurement_method '\w scans'
_diffrn_radiation_monochromator graphite
_diffrn_radiation_source 'fine-focus sealed tube'
_diffrn_radiation_type MoK\a
_diffrn_radiation_wavelength 0.71073
_diffrn_reflns_av_R_equivalents 0.0263
_diffrn_reflns_av_sigmaI/netI 0.0379
_diffrn_reflns_limit_h_max 9
_diffrn_reflns_limit_h_min -11
_diffrn_reflns_limit_k_max 21
_diffrn_reflns_limit_k_min -27
_diffrn_reflns_limit_l_max 10
_diffrn_reflns_limit_l_min -10
_diffrn_reflns_number 7449
_diffrn_reflns_theta_full 25.35
_diffrn_reflns_theta_max 25.35
_diffrn_reflns_theta_min 2.82
_exptl_absorpt_coefficient_mu 0.483
_exptl_absorpt_correction_T_max 0.8971
_exptl_absorpt_correction_T_min 0.8492
_exptl_absorpt_correction_type multi-scan
_exptl_absorpt_process_details
;
CrysAlis PRO (Agilent Technologies, 2011) 
;
_exptl_crystal_colour colorless
_exptl_crystal_density_diffrn 1.405
_exptl_crystal_density_method 'not measured'
_exptl_crystal_description block
_exptl_crystal_F_000 792
_exptl_crystal_size_max 0.35
_exptl_crystal_size_mid 0.32
_exptl_crystal_size_min 0.23
_refine_diff_density_max 1.231
_refine_diff_density_min -0.802
_refine_diff_density_rms 0.086
_refine_ls_extinction_method none
_refine_ls_goodness_of_fit_ref 1.055
_refine_ls_hydrogen_treatment mixed
_refine_ls_matrix_type full
_refine_ls_number_parameters 217
_refine_ls_number_reflns 3290
_refine_ls_number_restraints 3
_refine_ls_restrained_S_all 1.078
_refine_ls_R_factor_all 0.0797
_refine_ls_R_factor_gt 0.0646
_refine_ls_shift/su_max 0.000
_refine_ls_shift/su_mean 0.000
_refine_ls_structure_factor_coef Fsqd
_refine_ls_weighting_details 'calc w=1/[\s^2^(Fo^2^)+(0.1035P)^2^+3.0111P] where P=(Fo^2^+2Fc^2^)/3'
_refine_ls_weighting_scheme calc
_refine_ls_wR_factor_gt 0.1837
_refine_ls_wR_factor_ref 0.1993
_reflns_number_gt 2578
_reflns_number_total 3290
_reflns_threshold_expression >2sigma(I)
_cod_data_source_file c5sc00092k2.cif
_cod_data_source_block 140306_wsz_3_134
_cod_depositor_comments 'Adding full bibliography for 1518676--1518677.cif.'
_cod_original_sg_symbol_H-M 'P 21/c'
_cod_database_code 1518677

loop_
_symmetry_equiv_pos_as_xyz
'x, y, z'
'-x, y+1/2, -z+1/2'
'-x, -y, -z'
'x, -y-1/2, z-1/2'

loop_
_atom_site_label
_atom_site_type_symbol
_atom_site_fract_x
_atom_site_fract_y
_atom_site_fract_z
_atom_site_U_iso_or_equiv
_atom_site_adp_type
_atom_site_occupancy
_atom_site_symmetry_multiplicity
_atom_site_calc_flag
_atom_site_refinement_flags
Cl1 Cl 0.43611(15) 0.52014(6) -0.28413(18) 0.0644(4) Uani 1 1 d .
Cl2 Cl 0.44010(12) 0.64056(5) -0.15278(14) 0.0507(4) Uani 1 1 d .
S1 S -0.11009(15) 0.94114(5) 0.14833(16) 0.0563(4) Uani 1 1 d U
O1 O 0.1813(3) 0.53130(11) 0.0346(3) 0.0329(6) Uani 1 1 d .
N1 N -0.0262(3) 0.56827(13) 0.1049(4) 0.0269(7) Uani 1 1 d .
H1 H -0.0712 0.5427 0.0401 0.032 Uiso 1 1 calc R
C1 C 0.1952(3) 0.61829(15) 0.1957(4) 0.0227(7) Uani 1 1 d .
C2 C 0.3014(4) 0.59978(16) 0.3097(4) 0.0285(8) Uani 1 1 d .
H2 H 0.3188 0.5585 0.3260 0.034 Uiso 1 1 calc R
C3 C 0.3815(4) 0.64116(17) 0.3992(4) 0.0304(8) Uani 1 1 d .
H3 H 0.4514 0.6284 0.4789 0.036 Uiso 1 1 calc R
C4 C 0.3588(4) 0.70157(17) 0.3713(4) 0.0285(8) Uani 1 1 d .
H4 H 0.4138 0.7303 0.4316 0.034 Uiso 1 1 calc R
C5 C 0.2555(3) 0.71984(15) 0.2553(4) 0.0231(7) Uani 1 1 d .
H5 H 0.2422 0.7612 0.2360 0.028 Uiso 1 1 calc R
C6 C 0.1711(3) 0.67926(14) 0.1667(4) 0.0195(7) Uani 1 1 d .
C7 C 0.0606(3) 0.70158(15) 0.0397(4) 0.0209(7) Uani 1 1 d .
H7A H 0.0947 0.7392 -0.0047 0.025 Uiso 1 1 calc R
H7B H 0.0502 0.6720 -0.0470 0.025 Uiso 1 1 calc R
C8 C -0.0833(3) 0.71238(15) 0.1002(4) 0.0201(7) Uani 1 1 d .
C9 C -0.1821(3) 0.65954(15) 0.1174(4) 0.0231(7) Uani 1 1 d .
H9 H -0.2239 0.6474 0.0100 0.028 Uiso 1 1 calc R
C10 C -0.1143(4) 0.60475(15) 0.2017(4) 0.0246(7) Uani 1 1 d .
H10A H -0.0551 0.6183 0.2967 0.030 Uiso 1 1 calc R
H10B H -0.1907 0.5794 0.2380 0.030 Uiso 1 1 calc R
C11 C 0.1143(4) 0.56976(15) 0.1047(4) 0.0249(8) Uani 1 1 d .
C12 C -0.2998(4) 0.68534(16) 0.2101(4) 0.0277(8) Uani 1 1 d .
H12A H -0.3932 0.6690 0.1701 0.033 Uiso 1 1 calc R
H12B H -0.2826 0.6757 0.3239 0.033 Uiso 1 1 calc R
C13 C -0.2951(3) 0.75272(17) 0.1841(4) 0.0285(8) Uani 1 1 d .
H13A H -0.3672 0.7651 0.0990 0.034 Uiso 1 1 calc R
H13B H -0.3120 0.7744 0.2823 0.034 Uiso 1 1 calc R
C14 C -0.1456(3) 0.76429(15) 0.1367(4) 0.0218(7) Uani 1 1 d .
C15 C -0.0971(4) 0.82650(15) 0.1312(4) 0.0234(7) Uani 1 1 d .
C16 C 0.0400(4) 0.84922(16) 0.1060(4) 0.0292(8) Uani 1 1 d .
H16 H 0.1179 0.8247 0.0849 0.035 Uiso 1 1 calc R
C17 C 0.0484(3) 0.91675(14) 0.1163(3) 0.0192(6) Uani 1 1 d U
H17 H 0.1302 0.9404 0.1061 0.023 Uiso 1 1 calc R
C18 C -0.1891(4) 0.87346(18) 0.1548(5) 0.0342(8) Uani 1 1 d U
H18 H -0.2860 0.8682 0.1727 0.041 Uiso 1 1 calc R
C19 C 0.4661(5) 0.5641(2) -0.1115(5) 0.0467(11) Uani 1 1 d .
H19A H 0.4006 0.5514 -0.0330 0.056 Uiso 1 1 calc R
H19B H 0.5643 0.5577 -0.0647 0.056 Uiso 1 1 calc R

loop_
_atom_site_aniso_label
_atom_site_aniso_U_11
_atom_site_aniso_U_22
_atom_site_aniso_U_33
_atom_site_aniso_U_23
_atom_site_aniso_U_13
_atom_site_aniso_U_12
Cl1 0.0723(9) 0.0428(7) 0.0795(9) 0.0019(6) 0.0144(7) 0.0208(6)
Cl2 0.0552(7) 0.0381(6) 0.0588(7) 0.0074(5) 0.0047(6) -0.0039(5)
S1 0.0711(9) 0.0373(7) 0.0621(8) -0.0073(6) 0.0147(7) 0.0062(6)
O1 0.0348(14) 0.0220(13) 0.0434(15) -0.0092(11) 0.0119(12) -0.0028(11)
N1 0.0261(15) 0.0185(14) 0.0362(16) -0.0090(12) 0.0037(13) -0.0066(12)
C1 0.0218(16) 0.0215(17) 0.0252(16) -0.0012(14) 0.0047(13) -0.0001(13)
C2 0.0256(18) 0.0247(18) 0.0354(19) 0.0030(15) 0.0046(15) 0.0033(14)
C3 0.0216(17) 0.038(2) 0.0303(19) 0.0060(16) -0.0024(15) 0.0001(15)
C4 0.0207(16) 0.033(2) 0.0312(18) -0.0060(16) -0.0005(14) -0.0036(15)
C5 0.0215(16) 0.0182(16) 0.0297(17) -0.0026(14) 0.0025(14) -0.0006(13)
C6 0.0189(15) 0.0205(16) 0.0199(15) -0.0025(13) 0.0065(13) -0.0018(13)
C7 0.0228(16) 0.0202(16) 0.0200(15) 0.0001(13) 0.0031(13) -0.0009(13)
C8 0.0199(16) 0.0247(17) 0.0152(14) 0.0002(13) -0.0018(12) -0.0023(13)
C9 0.0216(16) 0.0255(17) 0.0219(16) -0.0044(14) 0.0003(13) -0.0024(14)
C10 0.0239(17) 0.0232(17) 0.0271(17) -0.0023(14) 0.0040(14) -0.0053(14)
C11 0.0293(18) 0.0179(17) 0.0277(17) 0.0012(14) 0.0031(15) -0.0022(14)
C12 0.0200(17) 0.033(2) 0.0308(18) -0.0013(15) 0.0054(14) -0.0031(14)
C13 0.0228(17) 0.033(2) 0.0298(18) -0.0017(16) 0.0023(14) 0.0035(15)
C14 0.0188(15) 0.0277(18) 0.0180(15) 0.0009(13) -0.0044(12) 0.0024(13)
C15 0.0277(17) 0.0225(17) 0.0192(16) 0.0004(13) -0.0022(13) 0.0018(14)
C16 0.0312(19) 0.0237(19) 0.0319(19) 0.0041(15) -0.0016(15) 0.0007(15)
C17 0.0288(14) 0.0195(16) 0.0076(13) 0.0043(12) -0.0075(12) -0.0106(12)
C18 0.0299(17) 0.0380(18) 0.036(2) -0.0033(17) 0.0074(16) 0.0035(14)
C19 0.040(2) 0.045(3) 0.055(3) 0.022(2) 0.006(2) 0.0030(19)

loop_
_atom_type_symbol
_atom_type_description
_atom_type_scat_dispersion_real
_atom_type_scat_dispersion_imag
_atom_type_scat_source
C C 0.0033 0.0016 'International Tables Vol C Tables 4.2.6.8 and 6.1.1.4'
H H 0.0000 0.0000 'International Tables Vol C Tables 4.2.6.8 and 6.1.1.4'
Cl Cl 0.1484 0.1585 'International Tables Vol C Tables 4.2.6.8 and 6.1.1.4'
N N 0.0061 0.0033 'International Tables Vol C Tables 4.2.6.8 and 6.1.1.4'
O O 0.0106 0.0060 'International Tables Vol C Tables 4.2.6.8 and 6.1.1.4'
S S 0.1246 0.1234 'International Tables Vol C Tables 4.2.6.8 and 6.1.1.4'

loop_
_geom_angle_atom_site_label_1
_geom_angle_atom_site_label_2
_geom_angle_atom_site_label_3
_geom_angle
C17 S1 C18 96.77(18)
C11 N1 C10 127.0(3)
C11 N1 H1 116.5
C10 N1 H1 116.5
C2 C1 C6 120.5(3)
C2 C1 C11 116.3(3)
C6 C1 C11 123.2(3)
C3 C2 C1 120.5(3)
C3 C2 H2 119.7
C1 C2 H2 119.7
C2 C3 C4 119.5(3)
C2 C3 H3 120.2
C4 C3 H3 120.2
C5 C4 C3 119.8(3)
C5 C4 H4 120.1
C3 C4 H4 120.1
C4 C5 C6 121.8(3)
C4 C5 H5 119.1
C6 C5 H5 119.1
C5 C6 C1 117.8(3)
C5 C6 C7 119.7(3)
C1 C6 C7 122.4(3)
C8 C7 C6 113.4(3)
C8 C7 H7A 108.9
C6 C7 H7A 108.9
C8 C7 H7B 108.9
C6 C7 H7B 108.9
H7A C7 H7B 107.7
C14 C8 C7 129.5(3)
C14 C8 C9 111.4(3)
C7 C8 C9 118.9(3)
C8 C9 C12 103.5(3)
C8 C9 C10 115.6(3)
C12 C9 C10 111.0(3)
C8 C9 H9 108.8
C12 C9 H9 108.8
C10 C9 H9 108.8
N1 C10 C9 114.9(3)
N1 C10 H10A 108.5
C9 C10 H10A 108.5
N1 C10 H10B 108.5
C9 C10 H10B 108.5
H10A C10 H10B 107.5
O1 C11 N1 122.0(3)
O1 C11 C1 119.1(3)
N1 C11 C1 118.8(3)
C13 C12 C9 105.6(3)
C13 C12 H12A 110.6
C9 C12 H12A 110.6
C13 C12 H12B 110.6
C9 C12 H12B 110.6
H12A C12 H12B 108.7
C14 C13 C12 104.2(3)
C14 C13 H13A 110.9
C12 C13 H13A 110.9
C14 C13 H13B 110.9
C12 C13 H13B 110.9
H13A C13 H13B 108.9
C8 C14 C15 131.8(3)
C8 C14 C13 110.2(3)
C15 C14 C13 117.9(3)
C18 C15 C16 109.8(3)
C18 C15 C14 120.9(3)
C16 C15 C14 129.3(3)
C15 C16 C17 113.1(3)
C15 C16 H16 123.5
C17 C16 H16 123.5
C16 C17 S1 107.4(2)
C16 C17 H17 126.3
S1 C17 H17 126.3
C15 C18 S1 113.0(3)
C15 C18 H18 123.5
S1 C18 H18 123.5
Cl2 C19 Cl1 111.7(2)
Cl2 C19 H19A 109.3
Cl1 C19 H19A 109.3
Cl2 C19 H19B 109.3
Cl1 C19 H19B 109.3
H19A C19 H19B 107.9

loop_
_geom_bond_atom_site_label_1
_geom_bond_atom_site_label_2
_geom_bond_distance
Cl1 C19 1.770(5)
Cl2 C19 1.766(4)
S1 C17 1.642(4)
S1 C18 1.697(4)
O1 C11 1.252(4)
N1 C11 1.331(4)
N1 C10 1.469(4)
N1 H1 0.8800
C1 C2 1.398(5)
C1 C6 1.407(5)
C1 C11 1.507(5)
C2 C3 1.385(5)
C2 H2 0.9500
C3 C4 1.391(5)
C3 H3 0.9500
C4 C5 1.389(5)
C4 H4 0.9500
C5 C6 1.390(5)
C5 H5 0.9500
C6 C7 1.522(4)
C7 C8 1.516(4)
C7 H7A 0.9900
C7 H7B 0.9900
C8 C14 1.355(5)
C8 C9 1.526(5)
C9 C12 1.531(5)
C9 C10 1.536(5)
C9 H9 1.0000
C10 H10A 0.9900
C10 H10B 0.9900
C12 C13 1.531(5)
C12 H12A 0.9900
C12 H12B 0.9900
C13 C14 1.527(5)
C13 H13A 0.9900
C13 H13B 0.9900
C14 C15 1.473(5)
C15 C18 1.393(5)
C15 C16 1.428(5)
C16 C17 1.521(5)
C16 H16 0.9500
C17 H17 0.9500
C18 H18 0.9500
C19 H19A 0.9900
C19 H19B 0.9900
